data_4101306
loop_
_publ_author_name
'McFadden, Ryan M'
'Stoltz, Brian M'

_publ_section_title
;
 The catalytic enantioselective, protecting group-free total synthesis
 of (+)-dichroanone.
;
_journal_issue 24
_journal_name_full 'Journal of the American Chemical Society'
_journal_page_first 7738
_journal_page_last 7739
_journal_paper_doi 10.1021/ja061853f
_journal_volume 128
_journal_year 2006
_chemical_formula_moiety 'C16 H24 O2'
_chemical_formula_sum 'C16 H24 O2'
_chemical_formula_weight 248.35
_chemical_name_systematic
; 
 ? 
;
_space_group_IT_number 4
_symmetry_cell_setting monoclinic
_symmetry_space_group_name_Hall 'P 2yb'
_symmetry_space_group_name_H-M 'P 1 21 1'
_atom_sites_solution_hydrogens difmap
_atom_sites_solution_primary direct
_atom_sites_solution_secondary difmap
_audit_creation_method SHELXL-97
_cell_angle_alpha 90.00
_cell_angle_beta 92.231(3)
_cell_angle_gamma 90.00
_cell_formula_units_Z 2
_cell_length_a 7.2276(13)
_cell_length_b 9.3724(17)
_cell_length_c 10.3744(18)
_cell_measurement_reflns_used 3103
_cell_measurement_temperature 100(2)
_cell_measurement_theta_max 27.84
_cell_measurement_theta_min 2.82
_cell_volume 702.2(2)
_computing_cell_refinement 'Bruker SAINT v6.45A'
_computing_data_collection 'Bruker SMART v5.630'
_computing_data_reduction 'Bruker SAINT v6.45A'
_computing_molecular_graphics 'Bruker XP v5.1'
_computing_publication_material 'Bruker XCIF v6.12'
_computing_structure_refinement 'Bruker XL v6.12'
_computing_structure_solution 'Bruker XS v6.12'
_diffrn_ambient_temperature 100(2)
_diffrn_measured_fraction_theta_full 0.936
_diffrn_measured_fraction_theta_max 0.936
_diffrn_measurement_device_type 'Bruker SMART 1000'
_diffrn_measurement_method '\w scans at 3 \f settings'
_diffrn_radiation_monochromator graphite
_diffrn_radiation_source 'fine-focus sealed tube'
_diffrn_radiation_type MoK\a
_diffrn_radiation_wavelength 0.71073
_diffrn_reflns_av_R_equivalents 0.0422
_diffrn_reflns_av_sigmaI/netI 0.0541
_diffrn_reflns_limit_h_max 9
_diffrn_reflns_limit_h_min -9
_diffrn_reflns_limit_k_max 12
_diffrn_reflns_limit_k_min -11
_diffrn_reflns_limit_l_max 13
_diffrn_reflns_limit_l_min -13
_diffrn_reflns_number 6194
_diffrn_reflns_theta_full 27.87
_diffrn_reflns_theta_max 27.87
_diffrn_reflns_theta_min 1.96
_exptl_absorpt_coefficient_mu 0.075
_exptl_absorpt_correction_T_max 0.9977
_exptl_absorpt_correction_T_min 0.9734
_exptl_absorpt_correction_type none
_exptl_crystal_colour Colorless
_exptl_crystal_density_diffrn 1.175
_exptl_crystal_density_meas 0
_exptl_crystal_density_method 'not measured'
_exptl_crystal_description Plate
_exptl_crystal_F_000 272
_exptl_crystal_size_max 0.36
_exptl_crystal_size_mid 0.27
_exptl_crystal_size_min 0.03
_refine_diff_density_max 0.279
_refine_diff_density_min -0.197
_refine_diff_density_rms 0.041
_refine_ls_abs_structure_details 'Flack H D (1983), Acta Cryst. A39, 876-881'
_refine_ls_abs_structure_Flack -0.5(12)
_refine_ls_extinction_method none
_refine_ls_goodness_of_fit_ref 1.379
_refine_ls_hydrogen_treatment Unrestrained
_refine_ls_matrix_type 'Full matrix'
_refine_ls_number_parameters 259
_refine_ls_number_reflns 2968
_refine_ls_number_restraints 1
_refine_ls_restrained_S_all 1.379
_refine_ls_R_factor_all 0.0528
_refine_ls_R_factor_gt 0.0417
_refine_ls_shift/su_max 0.000
_refine_ls_shift/su_mean 0.000
_refine_ls_structure_factor_coef Fsqd
_refine_ls_weighting_details w=1/s^2^(Fo^2^)
_refine_ls_weighting_scheme sigma
_refine_ls_wR_factor_gt 0.0708
_refine_ls_wR_factor_ref 0.0729
_reflns_number_gt 2464
_reflns_number_total 2968
_reflns_threshold_expression >2sigma(I)
_cod_data_source_file ja061853fsi20060511_015613.cif
_cod_data_source_block rmm01
_cod_depositor_comments
;
The following automatic conversions were performed:
'_symmetry_cell_setting' value 'Monoclinic' changed to 'monoclinic'
according to '/home/saulius/struct/CIF-dictionaries/cif_core.dic'
dictionary named 'cif_core.dic' version 2.4.1 from
2010-06-29.

'_refine_ls_weighting_scheme' value 'Sigma' changed to
'sigma' according to '/home/saulius/struct/CIF-dictionaries/cif_core.dic'
dictionary named 'cif_core.dic' version 2.4.1 from 2010-06-29.

Automatic conversion script
Id: cif_fix_enum 1527 2010-12-29 10:47:43Z saulius 

The following automatic conversions were performed:

'_atom_sites_solution_primary' value 'Direct methods' was changed to
'direct'.

'_atom_sites_solution_secondary' value 'Difference Fourier map' was
changed to 'difmap'.

'_atom_sites_solution_hydrogens' value 'Difference Fourier map' was
changed to 'difmap'.

Automatic conversion script
Id: cif_fix_values 6452 2018-10-05 10:23:21Z andrius 
;
_cod_original_sg_symbol_H-M P2(1)
_cod_database_code 4101306

loop_
_symmetry_equiv_pos_as_xyz
'x, y, z'
'-x, y+1/2, -z'

loop_
_atom_site_label
_atom_site_type_symbol
_atom_site_fract_x
_atom_site_fract_y
_atom_site_fract_z
_atom_site_U_iso_or_equiv
_atom_site_adp_type
_atom_site_occupancy
_atom_site_symmetry_multiplicity
_atom_site_calc_flag
O1 O -0.24096(15) 0.89584(14) 0.37897(11) 0.0260(3) Uani 1 1 d
O2 O 0.3287(2) 1.15047(17) 0.14458(14) 0.0427(4) Uani 1 1 d
C1 C -0.1126(2) 0.8961(2) 0.45986(16) 0.0223(4) Uani 1 1 d
C2 C -0.1246(2) 0.9098(2) 0.59775(17) 0.0240(4) Uani 1 1 d
C3 C 0.0438(2) 0.9136(2) 0.65692(16) 0.0206(4) Uani 1 1 d
C4 C 0.0845(2) 0.94888(19) 0.79702(18) 0.0238(4) Uani 1 1 d
C5 C 0.2195(3) 1.0768(2) 0.7999(2) 0.0250(5) Uani 1 1 d
C6 C 0.3847(3) 1.0570(2) 0.7160(2) 0.0297(5) Uani 1 1 d
C7 C 0.3246(3) 1.0291(2) 0.5743(2) 0.0248(5) Uani 1 1 d
C8 C 0.1987(2) 0.8962(2) 0.56163(15) 0.0189(4) Uani 1 1 d
C9 C 0.0904(2) 0.8804(2) 0.42879(17) 0.0221(4) Uani 1 1 d
C10 C 0.1666(3) 0.8214(2) 0.8718(2) 0.0333(5) Uani 1 1 d
C11 C -0.0912(3) 0.9929(3) 0.8641(2) 0.0368(5) Uani 1 1 d
C12 C 0.3162(3) 0.7620(2) 0.5848(2) 0.0275(5) Uani 1 1 d
C13 C 0.1425(3) 0.9737(2) 0.3163(2) 0.0251(4) Uani 1 1 d
C14 C 0.3226(3) 0.9280(2) 0.25561(19) 0.0256(4) Uani 1 1 d
C15 C 0.3946(3) 1.0329(2) 0.16051(17) 0.0268(5) Uani 1 1 d
C16 C 0.5601(3) 0.9861(3) 0.0880(2) 0.0318(5) Uani 1 1 d
H12C H 0.390(3) 0.7703(19) 0.6684(19) 0.018(5) Uiso 1 1 d
H14B H 0.424(2) 0.917(2) 0.3197(17) 0.024(5) Uiso 1 1 d
H2 H -0.236(2) 0.919(2) 0.6393(15) 0.017(4) Uiso 1 1 d
H16B H 0.527(3) 0.908(3) 0.042(2) 0.055(7) Uiso 1 1 d
H5B H 0.147(3) 1.167(2) 0.7763(19) 0.031(6) Uiso 1 1 d
H14A H 0.311(2) 0.8356(19) 0.2145(16) 0.011(4) Uiso 1 1 d
H5A H 0.257(2) 1.0993(18) 0.8889(18) 0.017(5) Uiso 1 1 d
H6B H 0.470(3) 0.976(2) 0.7443(19) 0.031(5) Uiso 1 1 d
H9 H 0.103(2) 0.779(2) 0.3938(18) 0.026(5) Uiso 1 1 d
H13A H 0.147(2) 1.080(2) 0.3472(16) 0.020(5) Uiso 1 1 d
H7A H 0.429(3) 1.0165(18) 0.5186(17) 0.021(5) Uiso 1 1 d
H16C H 0.660(3) 0.965(2) 0.148(2) 0.035(6) Uiso 1 1 d
H6A H 0.455(3) 1.146(2) 0.7172(18) 0.025(5) Uiso 1 1 d
H7B H 0.263(2) 1.110(2) 0.5405(17) 0.020(5) Uiso 1 1 d
H10A H 0.299(3) 0.796(2) 0.849(2) 0.044(6) Uiso 1 1 d
H11A H -0.181(3) 0.918(3) 0.869(2) 0.055(7) Uiso 1 1 d
H12B H 0.234(3) 0.682(3) 0.594(2) 0.045(7) Uiso 1 1 d
H12A H 0.400(3) 0.749(2) 0.5104(19) 0.028(6) Uiso 1 1 d
H11C H -0.050(3) 1.022(2) 0.956(2) 0.033(5) Uiso 1 1 d
H11B H -0.145(3) 1.083(3) 0.824(2) 0.044(6) Uiso 1 1 d
H16A H 0.597(3) 1.058(2) 0.027(2) 0.042(6) Uiso 1 1 d
H10B H 0.084(3) 0.742(3) 0.861(2) 0.046(7) Uiso 1 1 d
H13B H 0.037(3) 0.965(2) 0.2503(19) 0.026(5) Uiso 1 1 d
H10C H 0.177(3) 0.850(2) 0.969(2) 0.054(7) Uiso 1 1 d

loop_
_atom_site_aniso_label
_atom_site_aniso_U_11
_atom_site_aniso_U_22
_atom_site_aniso_U_33
_atom_site_aniso_U_23
_atom_site_aniso_U_13
_atom_site_aniso_U_12
O1 0.0180(6) 0.0311(7) 0.0286(7) -0.0027(7) -0.0040(5) -0.0006(6)
O2 0.0528(10) 0.0395(9) 0.0366(9) 0.0077(7) 0.0117(7) 0.0126(8)
C1 0.0197(9) 0.0186(9) 0.0286(10) -0.0022(10) -0.0010(7) -0.0015(9)
C2 0.0158(9) 0.0286(11) 0.0280(10) -0.0046(9) 0.0048(8) -0.0018(9)
C3 0.0198(8) 0.0187(10) 0.0235(9) -0.0013(8) 0.0025(7) -0.0010(8)
C4 0.0194(9) 0.0276(11) 0.0245(11) -0.0031(8) 0.0019(8) -0.0018(8)
C5 0.0275(11) 0.0285(12) 0.0188(11) -0.0024(9) -0.0014(9) -0.0029(9)
C6 0.0274(12) 0.0334(13) 0.0283(12) -0.0024(10) 0.0012(9) -0.0113(10)
C7 0.0229(11) 0.0262(11) 0.0253(11) -0.0014(9) 0.0023(10) -0.0034(9)
C8 0.0155(8) 0.0232(9) 0.0182(9) -0.0007(9) 0.0019(6) -0.0002(9)
C9 0.0165(9) 0.0281(11) 0.0216(10) -0.0013(9) 0.0003(7) 0.0010(9)
C10 0.0356(14) 0.0334(13) 0.0304(13) 0.0045(10) -0.0032(11) -0.0083(11)
C11 0.0333(13) 0.0531(16) 0.0245(12) -0.0085(11) 0.0059(10) -0.0024(12)
C12 0.0284(13) 0.0285(12) 0.0257(12) 0.0015(10) 0.0006(11) 0.0065(10)
C13 0.0204(10) 0.0305(12) 0.0242(11) 0.0009(9) -0.0016(8) 0.0013(9)
C14 0.0220(10) 0.0350(13) 0.0197(10) -0.0004(9) -0.0005(8) 0.0019(9)
C15 0.0263(11) 0.0354(13) 0.0181(10) -0.0050(9) -0.0051(8) 0.0021(9)
C16 0.0247(12) 0.0456(14) 0.0253(12) 0.0020(12) 0.0025(10) -0.0038(11)

loop_
_atom_type_symbol
_atom_type_description
_atom_type_scat_dispersion_real
_atom_type_scat_dispersion_imag
_atom_type_scat_source
C C 0.0033 0.0016 'International Tables Vol C Tables 4.2.6.8 and 6.1.1.4'
H H 0.0000 0.0000 'International Tables Vol C Tables 4.2.6.8 and 6.1.1.4'
O O 0.0106 0.0060 'International Tables Vol C Tables 4.2.6.8 and 6.1.1.4'

loop_
_geom_angle_atom_site_label_1
_geom_angle_atom_site_label_2
_geom_angle_atom_site_label_3
_geom_angle
O1 C1 C2 127.29(15)
O1 C1 C9 124.39(15)
C2 C1 C9 108.32(14)
C3 C2 C1 111.57(15)
C3 C2 H2 124.9(10)
C1 C2 H2 123.5(10)
C2 C3 C4 125.86(16)
C2 C3 C8 112.01(14)
C4 C3 C8 121.71(14)
C3 C4 C11 111.34(16)
C3 C4 C10 111.95(16)
C11 C4 C10 106.99(18)
C3 C4 C5 106.74(15)
C11 C4 C5 108.48(17)
C10 C4 C5 111.33(16)
C6 C5 C4 113.88(17)
C6 C5 H5B 111.9(11)
C4 C5 H5B 108.7(11)
C6 C5 H5A 112.0(10)
C4 C5 H5A 109.7(10)
H5B C5 H5A 99.7(14)
C5 C6 C7 111.68(17)
C5 C6 H6B 114.1(11)
C7 C6 H6B 107.2(11)
C5 C6 H6A 107.9(11)
C7 C6 H6A 106.5(12)
H6B C6 H6A 109.3(16)
C6 C7 C8 111.21(16)
C6 C7 H7A 113.1(11)
C8 C7 H7A 108.5(11)
C6 C7 H7B 109.4(11)
C8 C7 H7B 110.4(11)
H7A C7 H7B 104.0(15)
C3 C8 C12 113.62(16)
C3 C8 C7 107.62(16)
C12 C8 C7 109.11(14)
C3 C8 C9 103.04(12)
C12 C8 C9 108.39(16)
C7 C8 C9 115.09(15)
C13 C9 C1 112.16(15)
C13 C9 C8 119.48(16)
C1 C9 C8 104.92(14)
C13 C9 H9 103.6(11)
C1 C9 H9 105.4(10)
C8 C9 H9 110.6(11)
C4 C10 H10A 114.3(12)
C4 C10 H10B 108.7(14)
H10A C10 H10B 112.0(18)
C4 C10 H10C 107.4(12)
H10A C10 H10C 104.8(18)
H10B C10 H10C 109.3(19)
C4 C11 H11A 113.8(14)
C4 C11 H11C 106.3(11)
H11A C11 H11C 108.7(18)
C4 C11 H11B 110.4(12)
H11A C11 H11B 112.6(19)
H11C C11 H11B 104.5(17)
C8 C12 H12C 110.1(10)
C8 C12 H12B 108.4(14)
H12C C12 H12B 106.1(17)
C8 C12 H12A 108.9(11)
H12C C12 H12A 110.9(15)
H12B C12 H12A 112.3(18)
C9 C13 C14 113.31(16)
C9 C13 H13A 108.5(10)
C14 C13 H13A 112.1(10)
C9 C13 H13B 105.7(11)
C14 C13 H13B 109.2(11)
H13A C13 H13B 107.7(14)
C15 C14 C13 114.19(17)
C15 C14 H14B 104.2(11)
C13 C14 H14B 112.2(10)
C15 C14 H14A 108.8(11)
C13 C14 H14A 111.8(11)
H14B C14 H14A 104.9(16)
O2 C15 C14 122.82(18)
O2 C15 C16 120.97(19)
C14 C15 C16 116.17(19)
C15 C16 H16B 107.5(13)
C15 C16 H16C 109.2(12)
H16B C16 H16C 111(2)
C15 C16 H16A 111.7(14)
H16B C16 H16A 107.1(19)
H16C C16 H16A 110.2(18)

loop_
_geom_bond_atom_site_label_1
_geom_bond_atom_site_label_2
_geom_bond_distance
O1 C1 1.2264(18)
O2 C15 1.209(2)
C1 C2 1.442(2)
C1 C9 1.522(2)
C2 C3 1.342(2)
C2 H2 0.934(16)
C3 C4 1.508(2)
C3 C8 1.531(2)
C4 C11 1.528(3)
C4 C10 1.532(3)
C4 C5 1.546(3)
C5 C6 1.516(3)
C5 H5B 1.02(2)
C5 H5A 0.975(18)
C6 C7 1.539(3)
C6 H6B 1.01(2)
C6 H6A 0.98(2)
C7 C8 1.545(3)
C7 H7A 0.974(19)
C7 H7B 0.939(19)
C8 C12 1.532(3)
C8 C9 1.565(2)
C9 C13 1.518(3)
C9 H9 1.02(2)
C10 H10A 1.03(2)
C10 H10B 0.96(2)
C10 H10C 1.05(2)
C11 H11A 0.96(2)
C11 H11C 1.03(2)
C11 H11B 1.02(2)
C12 H12C 1.00(2)
C12 H12B 0.97(2)
C12 H12A 1.009(19)
C13 C14 1.529(3)
C13 H13A 1.04(2)
C13 H13B 1.006(19)
C14 C15 1.500(3)
C14 H14B 0.975(18)
C14 H14A 0.967(17)
C15 C16 1.503(3)
C16 H16B 0.90(3)
C16 H16C 0.96(2)
C16 H16A 0.97(2)

loop_
_cod_related_entry_id
_cod_related_entry_database
_cod_related_entry_code
1 ChemSpider 30660012
